data_8000225
loop_
_publ_author_name
'Niinisto, L.'
'Toivonen, J.'
'Valkonen, J.'

_publ_section_title
;
 The crystal structure of ammonium tetrasulfatolanthanate(III) (N H4)5 (La
 (S O4)4). An example of decacoordinated lanthanum
;
_journal_name_full 'Finnish Chemical Letters'
_journal_page_first 87
_journal_page_last 92
_journal_volume 3
_journal_year 1980
_chemical_formula_sum 'H20 La N5 O16 S4'
_chemical_name_systematic '(N H4)5 (La (S O4)4)'
_space_group_IT_number 2
_symmetry_space_group_name_Hall '-P 1'
_symmetry_space_group_name_H-M 'P -1'
_cell_angle_alpha 83.22
_cell_angle_beta 70.71
_cell_angle_gamma 69.65
_cell_formula_units_Z 2
_cell_length_a 8.109
_cell_length_b 9.491
_cell_length_c 12.28
_cell_volume 836.359
_citation_journal_id_ASTM FCMLAS
_cod_data_source_file Niinisto_FCMLAS_1980_465.cif
_cod_data_source_block H20La1N5O16S4
_cod_original_cell_volume 836.3592
_cod_original_formula_sum 'H20 La1 N5 O16 S4'
_cod_database_code 8000225

loop_
_symmetry_equiv_pos_as_xyz
x,y,z
-x,-y,-z

loop_
_atom_site_label
_atom_site_type_symbol
_atom_site_fract_x
_atom_site_fract_y
_atom_site_fract_z
_atom_site_occupancy
_atom_site_U_iso_or_equiv
S1 S+6 0.60445 0.8773 0.123 1 0.0
O15 O-2 0.8504 0.4537 0.36 1 0.0
O12 O-2 0.1505 0.7244 0.2194 1 0.0
N4 N-3 0.3911 0.5632 0.3896 1 0.0
O14 O-2 -0.0035 0.2386 0.4605 1 0.0
O8 O-2 0.4793 0.103 0.3466 1 0.0
O10 O-2 0.3175 0.7134 0.017 1 0.0
S3 S+6 0.2722 0.6225 0.1233 1 0.0
O11 O-2 0.1886 0.5158 0.1022 1 0.0
N3 N-3 0.0454 0.0236 0.1285 1 0.0
N1 N-3 0.8026 0.7512 0.3921 1 0.0
O3 O-2 0.6295 0.776 0.2201 1 0.0
O4 O-2 0.7091 -0.0144 0.1033 1 0.0
O13 O-2 0.0982 0.241 0.2512 1 0.0
O6 O-2 0.7893 0.046 0.3612 1 0.0
S4 S+6 0.0249 0.335 0.3574 1 0.0
N2 N-3 0.8276 0.474 0.1297 1 0.0
N5 N-3 0.2186 0.9373 0.3895 1 0.0
S2 S+6 0.6174 0.1648 0.3575 1 0.0
O5 O-2 0.6503 0.261 0.2509 1 0.0
La1 La+3 0.4242 0.2498 0.152 1 0.0
O7 O-2 0.5434 0.2608 0.46602 1 0.0
O2 O-2 0.6678 0.7874 0.0173 1 0.0
O9 O-2 0.4424 0.525 0.1499 1 0.0
O1 O-2 0.4073 0.9746 0.1493 1 0.0
O16 O-2 0.1759 0.395 0.3479 1 0.0
